data_7038119
loop_
_publ_author_name
'Adonin, S. A.'
'Gorokh, I. D.'
'Abramov, P. A.'
'Plyusnin, P. E.'
'Sokolov, M. N.'
'Fedin, V. P.'

_publ_section_title
;
 Trapping molecular bromine: a one-dimensional bromobismuthate complex
 with Br2 as a linker.
;
_journal_issue 9
_journal_name_full 'Dalton transactions (Cambridge, England : 2003)'
_journal_page_first 3691
_journal_page_last 3693
_journal_paper_doi 10.1039/c5dt04464b
_journal_volume 45
_journal_year 2016
_chemical_formula_structural (C5H5NCH3)3Bi2Br9*Br2
_chemical_formula_sum 'C18 H24 Bi2 Br11 N3'
_chemical_formula_weight 1579.37
_space_group_crystal_system orthorhombic
_space_group_IT_number 57
_space_group_name_Hall '-P 2c 2ac'
_space_group_name_H-M_alt 'P c a m'
_symmetry_space_group_name_Hall '-P 2c 2ac'
_symmetry_space_group_name_H-M 'P c a m'
_atom_sites_solution_hydrogens geom
_audit_creation_method SHELXL-2014/7
_audit_update_record
;
2016-01-19 deposited with the CCDC.
2016-01-22 downloaded from the CCDC.
;
_cell_angle_alpha 90
_cell_angle_beta 90
_cell_angle_gamma 90
_cell_formula_units_Z 4
_cell_length_a 15.0999(3)
_cell_length_b 10.6848(2)
_cell_length_c 22.7470(5)
_cell_measurement_reflns_used 7867
_cell_measurement_temperature 296(2)
_cell_measurement_theta_max 29.1610
_cell_measurement_theta_min 3.5590
_cell_volume 3669.99(13)
_computing_cell_refinement
;
CrysAlisPro, Agilent Technologies,
Version 1.171.37.35 (release 13-08-2014 CrysAlis171 .NET)
(compiled Aug 13 2014,18:06:01)
;
_computing_data_collection
;
CrysAlisPro, Agilent Technologies,
Version 1.171.37.35 (release 13-08-2014 CrysAlis171 .NET)
(compiled Aug 13 2014,18:06:01)
;
_computing_data_reduction
;
CrysAlisPro, Agilent Technologies,
Version 1.171.37.35 (release 13-08-2014 CrysAlis171 .NET)
(compiled Aug 13 2014,18:06:01)
;
_computing_molecular_graphics 'ShelxLe (Sheldrick, 2011)'
_computing_publication_material 'CIFTAB-2014/7 (Sheldrick, 2014)'
_computing_structure_refinement 'SHELXL-2014/7 (Sheldrick, 2014)'
_computing_structure_solution 'SHELXS-2014/7 (Sheldrick, 2014)'
_diffrn_ambient_temperature 296.00(10)
_diffrn_detector 'CCD plate'
_diffrn_detector_area_resol_mean 10.6168
_diffrn_detector_type AtlasS2
_diffrn_measured_fraction_theta_full 0.9957
_diffrn_measured_fraction_theta_max 0.9957
_diffrn_measurement_details
;
  1 omega  -33.00   16.00   0.5000   75.0000
omega____ theta____ kappa____ phi______ frames
    -      -15.8209   57.0000  -60.0000 98

  2 omega   -4.00   67.00   0.5000   75.0000
omega____ theta____ kappa____ phi______ frames
    -       16.2897   38.0000 -180.0000 142

  3 omega  -65.00   63.00   0.5000   75.0000
omega____ theta____ kappa____ phi______ frames
    -       16.2897  -19.0000  -30.0000 256

;
_diffrn_measurement_device 'four-circle diffractometer'
_diffrn_measurement_device_type 'New Xcalibur, AtlasS2'
_diffrn_orient_matrix_UB_11 -0.0272209000
_diffrn_orient_matrix_UB_12 0.0064033000
_diffrn_orient_matrix_UB_13 -0.0281235000
_diffrn_orient_matrix_UB_21 0.0500490000
_diffrn_orient_matrix_UB_22 -0.0237025000
_diffrn_orient_matrix_UB_23 -0.0130981000
_diffrn_orient_matrix_UB_31 -0.0340320000
_diffrn_orient_matrix_UB_32 -0.0400439000
_diffrn_orient_matrix_UB_33 0.0032469000
_diffrn_radiation_monochromator graphite
_diffrn_radiation_probe x-ray
_diffrn_radiation_type 'Mo K\a'
_diffrn_radiation_wavelength 0.71073
_diffrn_reflns_av_R_equivalents 0.1063
_diffrn_reflns_av_unetI/netI 0.0761
_diffrn_reflns_limit_h_max 13
_diffrn_reflns_limit_h_min -13
_diffrn_reflns_limit_k_max 18
_diffrn_reflns_limit_k_min -17
_diffrn_reflns_limit_l_max 27
_diffrn_reflns_limit_l_min -27
_diffrn_reflns_number 19785
_diffrn_reflns_theta_full 25.6263
_diffrn_reflns_theta_max 25.6794
_diffrn_reflns_theta_min 3.2946
_diffrn_source 'Enhance (Mo) X-ray Source'
_exptl_absorpt_coefficient_mu 21.567
_exptl_absorpt_correction_T_max 1.00000
_exptl_absorpt_correction_T_min 0.63123
_exptl_absorpt_correction_type multi-scan
_exptl_absorpt_process_details
;
CrysAlisPro, Agilent Technologies,
Version 1.171.37.35 (release 13-08-2014 CrysAlis171 .NET)
(compiled Aug 13 2014,18:06:01)
Empirical absorption correction using spherical harmonics,
 implemented in SCALE3 ABSPACK scaling algorithm.
;
_exptl_crystal_colour red
_exptl_crystal_density_diffrn 2.858
_exptl_crystal_density_method 'not measured'
_exptl_crystal_description block
_exptl_crystal_F_000 2816
_exptl_crystal_size_max 0.260
_exptl_crystal_size_mid 0.170
_exptl_crystal_size_min 0.140
_exptl_transmission_factor_max 1.00000
_exptl_transmission_factor_min 0.63123
_refine_diff_density_max 1.722
_refine_diff_density_min -1.926
_refine_diff_density_rms 0.256
_refine_ls_extinction_method none
_refine_ls_goodness_of_fit_ref 1.047
_refine_ls_hydrogen_treatment constr
_refine_ls_matrix_type full
_refine_ls_number_parameters 174
_refine_ls_number_reflns 3566
_refine_ls_number_restraints 59
_refine_ls_restrained_S_all 1.039
_refine_ls_R_factor_all 0.0639
_refine_ls_R_factor_gt 0.0507
_refine_ls_shift/su_max 0.001
_refine_ls_shift/su_mean 0.000
_refine_ls_structure_factor_coef Fsqd
_refine_ls_weighting_details 'w=1/[\s^2^(Fo^2^)+(0.0639P)^2^+13.5676P] where P=(Fo^2^+2Fc^2^)/3'
_refine_ls_weighting_scheme calc
_refine_ls_wR_factor_gt 0.1226
_refine_ls_wR_factor_ref 0.1315
_reflns_number_gt 4661
_reflns_number_total 6032
_reflns_threshold_expression >2\s(I)
_cod_data_source_file c5dt04464b3.cif
_cod_data_source_block 1_b
_cod_depositor_comments 'Adding full bibliography for 7038118--7038119.cif.'
_cod_database_code 7038119
_shelx_shelxl_version_number 2014/7
_shelx_space_group_comment
;
The symmetry employed for this shelxl refinement is uniquely defined
by the following loop, which should always be used as a source of
symmetry information in preference to the above space-group names.
They are only intended as comments.
;
_cell_oxdiff_length_a 10.6882(3)
_cell_oxdiff_length_b 15.1006(4)
_cell_oxdiff_length_c 22.7387(6)
_cell_oxdiff_angle_alpha 90.014(2)
_cell_oxdiff_angle_beta 89.986(2)
_cell_oxdiff_angle_gamma 90.040(2)
_cell_oxdiff_volume 3669.99(17)
_cell_oxdiff_measurement_reflns_used 7867

loop_
_space_group_symop_operation_xyz
'x, y, z'
'-x, -y, z+1/2'
'x+1/2, -y, -z+1/2'
'-x+1/2, y, -z'
'-x, -y, -z'
'x, y, -z-1/2'
'-x-1/2, y, z-1/2'
'x-1/2, -y, z'

loop_
_atom_site_label
_atom_site_type_symbol
_atom_site_fract_x
_atom_site_fract_y
_atom_site_fract_z
_atom_site_U_iso_or_equiv
_atom_site_adp_type
_atom_site_occupancy
_atom_site_site_symmetry_order
_atom_site_calc_flag
_atom_site_refinement_flags_posn
_atom_site_refinement_flags_adp
_atom_site_refinement_flags_occupancy
_atom_site_disorder_assembly
_atom_site_disorder_group
N1 N 0.0924(6) 0.8398(9) 0.5924(4) 0.060(3) Uani 1 1 d D . . . .
C1 C 0.0700(12) 0.7681(15) 0.5468(6) 0.096(5) Uani 1 1 d D . . . .
H1 H 0.0893 0.7884 0.5092 0.115 Uiso 1 1 calc R U . . .
C2 C 0.0197(12) 0.6671(15) 0.5554(7) 0.110(6) Uani 1 1 d D . . . .
H2 H 0.0020 0.6191 0.5234 0.132 Uiso 1 1 calc R U . . .
C3 C -0.0056(11) 0.6342(14) 0.6096(6) 0.100(5) Uani 1 1 d D . . . .
H3 H -0.0384 0.5616 0.6155 0.120 Uiso 1 1 calc R U . . .
C4 C 0.0168(10) 0.7065(12) 0.6550(6) 0.084(5) Uani 1 1 d D . . . .
H4 H -0.0013 0.6851 0.6928 0.101 Uiso 1 1 calc R U . . .
C5 C 0.0650(9) 0.8093(12) 0.6464(6) 0.071(3) Uani 1 1 d D . . . .
H5 H 0.0796 0.8601 0.6782 0.085 Uiso 1 1 calc R U . . .
C6 C 0.1425(10) 0.9559(14) 0.5827(8) 0.105(5) Uani 1 1 d D . . . .
H6A H 0.1072 1.0134 0.5603 0.157 Uiso 1 1 calc R U . . .
H6B H 0.1960 0.9373 0.5616 0.157 Uiso 1 1 calc R U . . .
H6C H 0.1571 0.9928 0.6199 0.157 Uiso 1 1 calc R U . . .
N2 N 0.2202(12) 1.3921(16) 0.7500 0.107(3) Uani 1 2 d DS TU P . .
C7 C 0.2435(10) 1.3383(13) 0.6992(7) 0.107(3) Uani 1 1 d D U . . .
H7 H 0.2301 1.3770 0.6637 0.129 Uiso 1 1 calc R U . . .
C8 C 0.2859(10) 1.2291(13) 0.6997(8) 0.108(3) Uani 1 1 d D U . . .
H8 H 0.2988 1.1895 0.6643 0.129 Uiso 1 1 calc R U . . .
C9 C 0.3102(15) 1.176(2) 0.7500 0.108(3) Uani 1 2 d DS TU P . .
H9 H 0.3434 1.1025 0.7500 0.129 Uiso 1 2 calc R U P . .
C10 C 0.1716(14) 1.5115(18) 0.7500 0.107(3) Uani 1 2 d DS TU P . .
H10A H 0.2052 1.5733 0.7290 0.161 Uiso 0.5 1 calc R U P A -1
H10B H 0.1627 1.5388 0.7898 0.161 Uiso 0.5 1 calc R U P A -1
H10C H 0.1152 1.5002 0.7312 0.161 Uiso 0.5 1 calc R U P A -1
Bi1 Bi 0.40770(2) 0.77668(4) 0.66241(2) 0.03912(16) Uani 1 1 d . . . . .
Br1 Br 0.55244(8) 0.69984(13) 0.60349(6) 0.0681(4) Uani 1 1 d . . . . .
Br2 Br 0.39083(8) 0.98639(11) 0.59352(5) 0.0564(3) Uani 1 1 d . . . . .
Br3 Br 0.29535(8) 0.64175(12) 0.59305(6) 0.0702(4) Uani 1 1 d . . . . .
Br4 Br 0.25953(9) 0.84760(14) 0.7500 0.0508(4) Uani 1 2 d S T P . .
Br5 Br 0.42485(10) 0.56348(13) 0.7500 0.0498(4) Uani 1 2 d S T P . .
Br6 Br 0.52254(11) 0.91564(17) 0.7500 0.0619(5) Uani 1 2 d S T P . .
Br11 Br 0.2847(2) 0.2141(2) 0.52586(13) 0.0761(8) Uani 0.5 1 d . . P B -1
Br12 Br 0.23705(17) 0.3926(2) 0.47752(10) 0.0671(6) Uani 0.5 1 d . . P B -1

loop_
_atom_site_aniso_label
_atom_site_aniso_U_11
_atom_site_aniso_U_22
_atom_site_aniso_U_33
_atom_site_aniso_U_23
_atom_site_aniso_U_13
_atom_site_aniso_U_12
N1 0.057(6) 0.062(6) 0.062(7) 0.009(5) 0.002(4) 0.010(5)
C1 0.136(15) 0.093(12) 0.058(9) -0.002(8) 0.017(9) -0.001(10)
C2 0.164(18) 0.086(12) 0.081(12) -0.011(10) -0.032(11) -0.011(12)
C3 0.110(12) 0.060(8) 0.130(15) 0.032(10) -0.026(11) -0.029(9)
C4 0.082(10) 0.092(12) 0.080(10) 0.029(8) 0.013(8) 0.001(9)
C5 0.080(9) 0.065(8) 0.067(8) -0.005(7) -0.020(7) 0.001(7)
C6 0.069(9) 0.075(9) 0.171(17) 0.014(11) -0.015(10) -0.021(8)
N2 0.075(5) 0.080(5) 0.166(9) 0.000 0.000 -0.002(4)
C7 0.075(5) 0.081(5) 0.166(9) -0.0003(8) -0.0002(8) -0.002(4)
C8 0.076(5) 0.081(5) 0.166(9) -0.0006(8) 0.0000(8) -0.002(4)
C9 0.076(5) 0.081(6) 0.166(9) 0.000 0.000 -0.002(4)
C10 0.075(5) 0.080(6) 0.167(9) 0.000 0.000 -0.001(5)
Bi1 0.0406(3) 0.0409(3) 0.0358(2) -0.00270(14) -0.00071(13) 0.00063(16)
Br1 0.0559(7) 0.0813(9) 0.0671(8) -0.0044(6) 0.0163(6) 0.0137(6)
Br2 0.0620(7) 0.0481(6) 0.0590(7) 0.0107(5) -0.0032(5) 0.0007(5)
Br3 0.0728(8) 0.0655(8) 0.0724(8) -0.0193(6) -0.0208(6) -0.0091(6)
Br4 0.0408(7) 0.0533(8) 0.0583(9) 0.000 0.000 0.0071(7)
Br5 0.0579(9) 0.0397(7) 0.0519(9) 0.000 0.000 0.0084(7)
Br6 0.0625(9) 0.0732(11) 0.0500(9) 0.000 0.000 -0.0300(8)
Br11 0.0854(19) 0.0638(15) 0.0791(18) 0.0174(13) 0.0231(13) 0.0053(13)
Br12 0.0726(15) 0.0703(15) 0.0584(15) -0.0013(10) 0.0037(13) 0.0142(13)

loop_
_atom_type_symbol
_atom_type_description
_atom_type_scat_dispersion_real
_atom_type_scat_dispersion_imag
_atom_type_scat_source
C C 0.0033 0.0016 'International Tables Vol C Tables 4.2.6.8 and 6.1.1.4'
H H 0.0000 0.0000 'International Tables Vol C Tables 4.2.6.8 and 6.1.1.4'
Bi Bi -4.1077 10.2566 'International Tables Vol C Tables 4.2.6.8 and 6.1.1.4'
Br Br -0.2901 2.4595 'International Tables Vol C Tables 4.2.6.8 and 6.1.1.4'
N N 0.0061 0.0033 'International Tables Vol C Tables 4.2.6.8 and 6.1.1.4'

loop_
_geom_angle_atom_site_label_1
_geom_angle_atom_site_label_2
_geom_angle_atom_site_label_3
_geom_angle
_geom_angle_site_symmetry_1
_geom_angle_site_symmetry_3
C1 N1 C5 119.8(12) . .
C1 N1 C6 120.0(12) . .
C5 N1 C6 120.2(12) . .
N1 C1 C2 119.7(13) . .
N1 C1 H1 120.1 . .
C2 C1 H1 120.1 . .
C1 C2 C3 120.7(14) . .
C1 C2 H2 119.7 . .
C3 C2 H2 119.7 . .
C4 C3 C2 119.3(13) . .
C4 C3 H3 120.4 . .
C2 C3 H3 120.4 . .
C5 C4 C3 120.2(13) . .
C5 C4 H4 119.9 . .
C3 C4 H4 119.9 . .
C4 C5 N1 120.3(12) . .
C4 C5 H5 119.9 . .
N1 C5 H5 119.9 . .
N1 C6 H6A 109.5 . .
N1 C6 H6B 109.5 . .
H6A C6 H6B 109.5 . .
N1 C6 H6C 109.5 . .
H6A C6 H6C 109.5 . .
H6B C6 H6C 109.5 . .
C7 N2 C7 119(2) . 6_557
C7 N2 C10 120.2(10) . .
C7 N2 C10 120.2(10) 6_557 .
C8 C7 N2 119.7(17) . .
C8 C7 H7 120.1 . .
N2 C7 H7 120.1 . .
C9 C8 C7 121(2) . .
C9 C8 H8 119.5 . .
C7 C8 H8 119.5 . .
C8 C9 C8 119(3) 6_557 .
C8 C9 H9 120.6 6_557 .
C8 C9 H9 120.6 . .
N2 C10 H10A 109.5 . .
N2 C10 H10B 109.5 . .
H10A C10 H10B 109.5 . .
N2 C10 H10C 109.5 . .
H10A C10 H10C 109.5 . .
H10B C10 H10C 109.5 . .
Br1 Bi1 Br3 93.19(4) . .
Br1 Bi1 Br2 92.29(4) . .
Br3 Bi1 Br2 92.50(4) . .
Br1 Bi1 Br6 90.70(4) . .
Br3 Bi1 Br6 174.21(4) . .
Br2 Bi1 Br6 91.63(4) . .
Br1 Bi1 Br5 91.64(4) . .
Br3 Bi1 Br5 92.06(4) . .
Br2 Bi1 Br5 173.80(3) . .
Br6 Bi1 Br5 83.53(4) . .
Br1 Bi1 Br4 169.60(4) . .
Br3 Bi1 Br4 92.99(4) . .
Br2 Bi1 Br4 95.78(4) . .
Br6 Bi1 Br4 82.55(4) . .
Br5 Bi1 Br4 79.79(3) . .
Bi1 Br4 Bi1 80.29(4) 6_557 .
Bi1 Br5 Bi1 81.98(4) 6_557 .
Bi1 Br6 Bi1 82.22(4) 6_557 .

loop_
_geom_bond_atom_site_label_1
_geom_bond_atom_site_label_2
_geom_bond_distance
_geom_bond_site_symmetry_2
N1 C1 1.332(12) .
N1 C5 1.337(11) .
N1 C6 1.470(15) .
C1 C2 1.334(9) .
C1 H1 0.9300 .
C2 C3 1.337(9) .
C2 H2 0.9300 .
C3 C4 1.334(9) .
C3 H3 0.9300 .
C4 C5 1.331(9) .
C4 H4 0.9300 .
C5 H5 0.9300 .
C6 H6A 0.9600 .
C6 H6B 0.9600 .
C6 H6C 0.9600 .
N2 C7 1.338(12) .
N2 C7 1.338(12) 6_557
N2 C10 1.471(16) .
C7 C8 1.331(9) .
C7 H7 0.9300 .
C8 C9 1.330(9) .
C8 H8 0.9300 .
C9 C8 1.330(9) 6_557
C9 H9 0.9300 .
C10 H10A 0.9600 .
C10 H10B 0.9600 .
C10 H10C 0.9600 .
Bi1 Br1 2.6922(12) .
Bi1 Br3 2.7286(11) .
Bi1 Br2 2.7461(11) .
Bi1 Br6 3.0301(12) .
Bi1 Br5 3.0374(11) .
Bi1 Br4 3.0902(11) .
Br4 Bi1 3.0902(11) 6_557
Br5 Bi1 3.0374(11) 6_557
Br6 Bi1 3.0300(12) 6_557
Br11 Br12 2.317(4) .

loop_
_geom_torsion_atom_site_label_1
_geom_torsion_atom_site_label_2
_geom_torsion_atom_site_label_3
_geom_torsion_atom_site_label_4
_geom_torsion
_geom_torsion_site_symmetry_1
_geom_torsion_site_symmetry_4
C5 N1 C1 C2 1(2) . .
C6 N1 C1 C2 -175.7(16) . .
N1 C1 C2 C3 -3(3) . .
C1 C2 C3 C4 3(3) . .
C2 C3 C4 C5 -1(3) . .
C3 C4 C5 N1 -1(2) . .
C1 N1 C5 C4 1(2) . .
C6 N1 C5 C4 177.6(14) . .
C7 N2 C7 C8 3(3) 6_557 .
C10 N2 C7 C8 -178.7(17) . .
N2 C7 C8 C9 -4(3) . .
C7 C8 C9 C8 5(4) . 6_557
